data_1568813
loop_
_publ_author_name
'Yang, Eric S.'
'Combey, Emma'
'Goicoechea, Jose M.'

_publ_section_title
;
 Putting cyaphide in its place: determining the donor/acceptor properties
 of the \kC-cyaphido ligand
;
_journal_issue 17
_journal_name_full 'Chemical Science'
_journal_page_first 4627
_journal_page_last 4632
_journal_paper_doi 10.1039/D3SC01126G
_journal_volume 14
_journal_year 2023
_chemical_formula_moiety 'C34 H46 N3 Rh, 0.25(C7 H8), 0.25(C6 H14)'
_chemical_formula_sum 'C37.25 H51.5 N3 Rh'
_chemical_formula_weight 644.22
_chemical_name_systematic
;
 [(NDipp)2(CMe)2(C5H3N)]RhMe
;
_space_group_crystal_system triclinic
_space_group_IT_number 2
_space_group_name_Hall '-P 1'
_space_group_name_H-M_alt 'P -1'
_atom_sites_solution_hydrogens geom
_audit_creation_method SHELXL-2018/1
_audit_update_record
;
2023-02-17 deposited with the CCDC.	2023-04-06 downloaded from the CCDC.
;
_cell_angle_alpha 86.593(4)
_cell_angle_beta 64.600(5)
_cell_angle_gamma 61.518(7)
_cell_formula_units_Z 4
_cell_length_a 16.0874(11)
_cell_length_b 16.5041(10)
_cell_length_c 17.1430(8)
_cell_measurement_reflns_used 14589
_cell_measurement_temperature 150(2)
_cell_measurement_theta_max 76.1440
_cell_measurement_theta_min 3.6310
_cell_volume 3553.1(5)
_computing_cell_refinement 'CrysAlisPro 1.171.41.117a (Rigaku OD, 2021)'
_computing_data_collection 'CrysAlisPro 1.171.41.117a (Rigaku OD, 2021)'
_computing_data_reduction 'CrysAlisPro 1.171.41.117a (Rigaku OD, 2021)'
_computing_structure_refinement 'SHELXL-2018/1 (Sheldrick, 2018)'
_computing_structure_solution 'SHELXS-97 (Sheldrick, 1990)'
_diffrn_ambient_temperature 150(2)
_diffrn_detector 'CCD plate'
_diffrn_detector_area_resol_mean 10.4102
_diffrn_detector_type Atlas
_diffrn_measured_fraction_theta_full 0.997
_diffrn_measured_fraction_theta_max 0.983
_diffrn_measurement_device 'four-circle diffractometer'
_diffrn_measurement_device_type 'SuperNova, Dual, Cu at home/near, Atlas'
_diffrn_measurement_method '\w scans'
_diffrn_radiation_type CuK\a
_diffrn_radiation_wavelength 1.54184
_diffrn_reflns_av_R_equivalents 0.0721
_diffrn_reflns_av_unetI/netI 0.0818
_diffrn_reflns_Laue_measured_fraction_full 0.997
_diffrn_reflns_Laue_measured_fraction_max 0.983
_diffrn_reflns_limit_h_max 20
_diffrn_reflns_limit_h_min -19
_diffrn_reflns_limit_k_max 20
_diffrn_reflns_limit_k_min -20
_diffrn_reflns_limit_l_max 21
_diffrn_reflns_limit_l_min -20
_diffrn_reflns_number 39322
_diffrn_reflns_point_group_measured_fraction_full 0.997
_diffrn_reflns_point_group_measured_fraction_max 0.983
_diffrn_reflns_theta_full 67.684
_diffrn_reflns_theta_max 76.309
_diffrn_reflns_theta_min 3.099
_diffrn_source 'micro-focus sealed X-ray tube'
_diffrn_source_type 'SuperNova (Cu) X-ray Source'
_exptl_absorpt_coefficient_mu 4.075
_exptl_absorpt_correction_T_max 1.00000
_exptl_absorpt_correction_T_min 0.58152
_exptl_absorpt_correction_type multi-scan
_exptl_absorpt_process_details
;
CrysAlisPro 1.171.41.117a (Rigaku Oxford Diffraction, 2021)
Empirical absorption correction using spherical harmonics,
implemented in SCALE3 ABSPACK scaling algorithm.
;
_exptl_crystal_colour 'dark green'
_exptl_crystal_density_diffrn 1.204
_exptl_crystal_description plate
_exptl_crystal_F_000 1364
_exptl_crystal_size_max 0.200
_exptl_crystal_size_mid 0.120
_exptl_crystal_size_min 0.040
_refine_diff_density_max 1.827
_refine_diff_density_min -1.155
_refine_diff_density_rms 0.118
_refine_ls_extinction_method none
_refine_ls_goodness_of_fit_ref 1.031
_refine_ls_hydrogen_treatment constr
_refine_ls_matrix_type full
_refine_ls_number_parameters 813
_refine_ls_number_reflns 14641
_refine_ls_number_restraints 141
_refine_ls_restrained_S_all 1.048
_refine_ls_R_factor_all 0.0742
_refine_ls_R_factor_gt 0.0574
_refine_ls_shift/su_max 0.001
_refine_ls_shift/su_mean 0.000
_refine_ls_structure_factor_coef Fsqd
_refine_ls_weighting_details 'w=1/[\s^2^(Fo^2^)+(0.0987P)^2^+0.8627P] where P=(Fo^2^+2Fc^2^)/3'
_refine_ls_weighting_scheme calc
_refine_ls_wR_factor_gt 0.1490
_refine_ls_wR_factor_ref 0.1693
_reflns_Friedel_coverage 0.000
_reflns_number_gt 11394
_reflns_number_total 14641
_reflns_threshold_expression 'I > 2\s(I)'
_cod_data_source_file d3sc01126g3.cif
_cod_data_source_block EC054
_cod_depositor_comments 'Adding full bibliography for 1568803--1568814.cif.'
_cod_original_cell_volume 3553.1(4)
_cod_original_formula_sum 'C37.25 H51.50 N3 Rh'
_cod_database_code 1568813
_shelx_shelxl_version_number 2018/1
_shelx_space_group_comment
;
The symmetry employed for this shelxl refinement is uniquely defined
by the following loop, which should always be used as a source of
symmetry information in preference to the above space-group names.
They are only intended as comments.
;
_shelx_estimated_absorpt_t_min 0.496
_shelx_estimated_absorpt_t_max 0.854

loop_
_space_group_symop_operation_xyz
'x, y, z'
'-x, -y, -z'

loop_
_atom_site_label
_atom_site_type_symbol
_atom_site_fract_x
_atom_site_fract_y
_atom_site_fract_z
_atom_site_U_iso_or_equiv
_atom_site_adp_type
_atom_site_occupancy
_atom_site_site_symmetry_order
_atom_site_calc_flag
_atom_site_refinement_flags_posn
_atom_site_refinement_flags_adp
_atom_site_refinement_flags_occupancy
_atom_site_disorder_assembly
_atom_site_disorder_group
Rh1 Rh 0.26491(2) 0.26384(2) 0.16449(2) 0.02974(10) Uani 1 1 d . . . . .
N1 N 0.1871(3) 0.3602(2) 0.1066(2) 0.0314(6) Uani 1 1 d . . . . .
N2 N 0.3889(3) 0.1754(2) 0.1873(2) 0.0322(7) Uani 1 1 d . . . . .
N3 N 0.3754(3) 0.2867(2) 0.0808(2) 0.0313(6) Uani 1 1 d . . . . .
C1 C 0.1507(3) 0.2304(4) 0.2457(3) 0.0445(10) Uani 1 1 d . . . . .
H1A H 0.090362 0.285414 0.290582 0.067 Uiso 1 1 calc R U . . .
H1B H 0.181439 0.179021 0.274241 0.067 Uiso 1 1 calc R U . . .
H1C H 0.126396 0.210920 0.210729 0.067 Uiso 1 1 calc R U . . .
C2 C 0.2435(4) 0.3905(3) 0.0436(3) 0.0372(8) Uani 1 1 d . . . . .
C3 C 0.3540(3) 0.3477(3) 0.0257(3) 0.0353(8) Uani 1 1 d . . . . .
C4 C 0.4338(4) 0.3608(4) -0.0379(3) 0.0450(10) Uani 1 1 d . . . . .
H4 H 0.419326 0.403483 -0.076264 0.054 Uiso 1 1 calc R U . . .
C5 C 0.5361(4) 0.3099(4) -0.0445(3) 0.0486(11) Uani 1 1 d . . . . .
H5 H 0.591674 0.317897 -0.088087 0.058 Uiso 1 1 calc R U . . .
C6 C 0.5574(4) 0.2480(4) 0.0116(3) 0.0451(10) Uani 1 1 d . . . . .
H6 H 0.626754 0.214106 0.007373 0.054 Uiso 1 1 calc R U . . .
C7 C 0.4752(3) 0.2363(3) 0.0745(3) 0.0349(8) Uani 1 1 d . . . . .
C8 C 0.4785(3) 0.1742(3) 0.1392(3) 0.0356(8) Uani 1 1 d . . . . .
C9 C 0.2006(4) 0.4602(3) -0.0080(3) 0.0442(10) Uani 1 1 d . . . . .
H9A H 0.221922 0.427294 -0.064799 0.066 Uiso 1 1 calc R U . . .
H9B H 0.228883 0.502945 -0.017482 0.066 Uiso 1 1 calc R U . . .
H9C H 0.122868 0.496084 0.024531 0.066 Uiso 1 1 calc R U . . .
C10 C 0.5798(4) 0.1142(4) 0.1453(3) 0.0467(11) Uani 1 1 d . . . . .
H10D H 0.565267 0.086063 0.198067 0.070 Uiso 1 1 calc R U . . .
H10E H 0.609690 0.152789 0.148680 0.070 Uiso 1 1 calc R U . . .
H10F H 0.630733 0.064473 0.093219 0.070 Uiso 1 1 calc R U . . .
C11 C 0.0785(3) 0.3925(3) 0.1267(3) 0.0354(8) Uani 1 1 d . . . . .
C12 C 0.0591(3) 0.3474(3) 0.0748(3) 0.0371(9) Uani 1 1 d . . . . .
C13 C -0.0476(4) 0.3717(4) 0.1023(3) 0.0463(10) Uani 1 1 d . . . . .
H13 H -0.063135 0.341061 0.069728 0.056 Uiso 1 1 calc R U . . .
C14 C -0.1294(4) 0.4391(4) 0.1755(4) 0.0527(13) Uani 1 1 d . . . . .
H14 H -0.200621 0.454507 0.193247 0.063 Uiso 1 1 calc R U . . .
C15 C -0.1078(4) 0.4843(4) 0.2232(3) 0.0517(12) Uani 1 1 d . . . . .
H15 H -0.165009 0.531888 0.272607 0.062 Uiso 1 1 calc R U . . .
C16 C -0.0040(4) 0.4619(3) 0.2005(3) 0.0415(9) Uani 1 1 d . . . . .
C17 C 0.1471(4) 0.2721(3) -0.0046(3) 0.0412(9) Uani 1 1 d . . . . .
H17 H 0.214650 0.270590 -0.017466 0.049 Uiso 1 1 calc R U . . .
C18 C 0.1608(5) 0.1764(4) 0.0141(4) 0.0562(13) Uani 1 1 d . . . . .
H18A H 0.183104 0.160414 0.060496 0.084 Uiso 1 1 calc R U . . .
H18B H 0.215073 0.129066 -0.039404 0.084 Uiso 1 1 calc R U . . .
H18C H 0.093200 0.177921 0.033177 0.084 Uiso 1 1 calc R U . . .
C19 C 0.1279(5) 0.2940(5) -0.0861(3) 0.0584(13) Uani 1 1 d . . . . .
H19A H 0.063497 0.293544 -0.076199 0.088 Uiso 1 1 calc R U . . .
H19B H 0.188893 0.246490 -0.137490 0.088 Uiso 1 1 calc R U . . .
H19C H 0.119269 0.356013 -0.096443 0.088 Uiso 1 1 calc R U . . .
C20 C 0.0189(5) 0.5105(4) 0.2554(3) 0.0541(12) Uani 1 1 d . . . . .
H20 H 0.096905 0.487692 0.224881 0.065 Uiso 1 1 calc R U . . .
C21 C -0.0077(14) 0.4880(9) 0.3446(7) 0.133(5) Uani 1 1 d . . . . .
H21A H 0.011719 0.518311 0.375840 0.200 Uiso 1 1 calc R U . . .
H21B H 0.031681 0.419926 0.340416 0.200 Uiso 1 1 calc R U . . .
H21C H -0.084199 0.510793 0.376634 0.200 Uiso 1 1 calc R U . . .
C22 C -0.0375(14) 0.6138(6) 0.2609(9) 0.141(6) Uani 1 1 d . . . . .
H22A H -0.109365 0.635174 0.268864 0.211 Uiso 1 1 calc R U . . .
H22B H 0.001554 0.629935 0.206570 0.211 Uiso 1 1 calc R U . . .
H22C H -0.041947 0.644528 0.310857 0.211 Uiso 1 1 calc R U . . .
C23 C 0.3834(3) 0.1152(3) 0.2520(3) 0.0320(8) Uani 1 1 d . . . . .
C24 C 0.4193(3) 0.0208(3) 0.2244(3) 0.0347(8) Uani 1 1 d . . . . .
C25 C 0.4091(4) -0.0348(3) 0.2888(3) 0.0404(9) Uani 1 1 d . . . . .
H25 H 0.432213 -0.098595 0.271903 0.048 Uiso 1 1 calc R U . . .
C26 C 0.3662(4) 0.0010(4) 0.3768(3) 0.0443(10) Uani 1 1 d . . . . .
H26 H 0.362245 -0.038392 0.419320 0.053 Uiso 1 1 calc R U . . .
C27 C 0.3290(4) 0.0948(4) 0.4018(3) 0.0445(10) Uani 1 1 d . . . . .
H27 H 0.297947 0.119600 0.462305 0.053 Uiso 1 1 calc R U . . .
C28 C 0.3360(4) 0.1539(3) 0.3408(3) 0.0399(9) Uani 1 1 d . . . . .
C29 C 0.4612(4) -0.0190(3) 0.1291(3) 0.0409(9) Uani 1 1 d . . . . .
H29 H 0.484303 0.022426 0.091765 0.049 Uiso 1 1 calc R U . . .
C30 C 0.3736(5) -0.0173(5) 0.1145(4) 0.0630(15) Uani 1 1 d . . . . .
H30A H 0.346828 -0.054734 0.152633 0.094 Uiso 1 1 calc R U . . .
H30B H 0.402070 -0.043510 0.052946 0.094 Uiso 1 1 calc R U . . .
H30C H 0.315487 0.047553 0.128407 0.094 Uiso 1 1 calc R U . . .
C31 C 0.5573(5) -0.1185(5) 0.0987(4) 0.0654(16) Uani 1 1 d . . . . .
H31A H 0.533971 -0.162704 0.125542 0.098 Uiso 1 1 calc R U . . .
H31B H 0.608777 -0.121039 0.116449 0.098 Uiso 1 1 calc R U . . .
H31C H 0.590786 -0.135241 0.034575 0.098 Uiso 1 1 calc R U . . .
C32 C 0.2939(5) 0.2561(4) 0.3702(3) 0.0527(12) Uani 1 1 d . . . . .
H32 H 0.290672 0.288531 0.319528 0.063 Uiso 1 1 calc R U . . .
C33 C 0.1818(7) 0.3030(5) 0.4462(5) 0.084(2) Uani 1 1 d . . . . .
H33A H 0.136336 0.289941 0.431586 0.126 Uiso 1 1 calc R U . . .
H33B H 0.153221 0.370907 0.456767 0.126 Uiso 1 1 calc R U . . .
H33C H 0.183904 0.278398 0.499200 0.126 Uiso 1 1 calc R U . . .
C34 C 0.3670(8) 0.2695(5) 0.3945(7) 0.087(3) Uani 1 1 d . . . . .
H34A H 0.372308 0.237911 0.443755 0.131 Uiso 1 1 calc R U . . .
H34B H 0.338370 0.336609 0.411493 0.131 Uiso 1 1 calc R U . . .
H34C H 0.437663 0.242689 0.343899 0.131 Uiso 1 1 calc R U . . .
Rh2 Rh 0.76611(2) 0.13085(2) 0.44913(2) 0.02917(10) Uani 1 1 d . . . . .
N101 N 0.7037(3) 0.2221(2) 0.5596(2) 0.0331(7) Uani 1 1 d . . . . .
N102 N 0.8571(3) 0.0060(2) 0.3659(2) 0.0298(6) Uani 1 1 d . . . . .
N103 N 0.8369(2) 0.0489(2) 0.5132(2) 0.0284(6) Uani 1 1 d . . . . .
C101 C 0.6831(4) 0.2172(3) 0.3856(3) 0.0445(10) Uani 1 1 d . . . . .
H10A H 0.702363 0.180555 0.331605 0.067 Uiso 1 1 calc R U . . .
H10B H 0.700735 0.267142 0.370935 0.067 Uiso 1 1 calc R U . . .
H10C H 0.606591 0.245027 0.424090 0.067 Uiso 1 1 calc R U . . .
C102 C 0.7358(3) 0.1846(3) 0.6186(3) 0.0345(8) Uani 1 1 d . . . . .
C103 C 0.8106(3) 0.0847(3) 0.5956(2) 0.0308(7) Uani 1 1 d . . . . .
C104 C 0.8544(3) 0.0263(3) 0.6455(3) 0.0373(8) Uani 1 1 d . . . . .
H104 H 0.837172 0.050766 0.702518 0.045 Uiso 1 1 calc R U . . .
C105 C 0.9242(4) -0.0689(3) 0.6104(3) 0.0392(9) Uani 1 1 d . . . . .
H105 H 0.954767 -0.109692 0.643802 0.047 Uiso 1 1 calc R U . . .
C106 C 0.9495(3) -0.1049(3) 0.5267(3) 0.0379(9) Uani 1 1 d . . . . .
H106 H 0.997529 -0.169751 0.502687 0.045 Uiso 1 1 calc R U . . .
C107 C 0.9035(3) -0.0444(3) 0.4789(3) 0.0306(7) Uani 1 1 d . . . . .
C108 C 0.9142(3) -0.0650(3) 0.3930(3) 0.0322(8) Uani 1 1 d . . . . .
C109 C 0.6981(4) 0.2390(4) 0.7054(3) 0.0494(12) Uani 1 1 d . . . . .
H10G H 0.663483 0.306233 0.704206 0.074 Uiso 1 1 calc R U . . .
H10H H 0.758883 0.221178 0.716617 0.074 Uiso 1 1 calc R U . . .
H10I H 0.647176 0.225024 0.752192 0.074 Uiso 1 1 calc R U . . .
C110 C 0.9865(4) -0.1627(3) 0.3413(3) 0.0472(11) Uani 1 1 d . . . . .
H11A H 0.971881 -0.167359 0.292316 0.071 Uiso 1 1 calc R U . . .
H11B H 0.974460 -0.206721 0.379330 0.071 Uiso 1 1 calc R U . . .
H11C H 1.060536 -0.177992 0.318320 0.071 Uiso 1 1 calc R U . . .
C111 C 0.6323(3) 0.3214(3) 0.5747(3) 0.0364(8) Uani 1 1 d . . . . .
C112 C 0.6749(4) 0.3791(3) 0.5424(3) 0.0450(10) Uani 1 1 d . . . . .
C113 C 0.6049(5) 0.4750(4) 0.5575(4) 0.0541(12) Uani 1 1 d . . . . .
H113 H 0.632487 0.516004 0.537108 0.065 Uiso 1 1 calc R U . . .
C114 C 0.4964(5) 0.5117(3) 0.6015(4) 0.0539(13) Uani 1 1 d . . . . .
H114 H 0.449828 0.577340 0.611644 0.065 Uiso 1 1 calc R U . . .
C115 C 0.4556(4) 0.4523(3) 0.6309(3) 0.0501(11) Uani 1 1 d . . . . .
H115 H 0.380716 0.477856 0.660583 0.060 Uiso 1 1 calc R U . . .
C116 C 0.5221(4) 0.3557(3) 0.6179(3) 0.0415(9) Uani 1 1 d . . . . .
C117 C 0.7942(4) 0.3405(4) 0.4874(4) 0.0563(13) Uani 1 1 d . . . . .
H117 H 0.830256 0.270519 0.478825 0.068 Uiso 1 1 calc R U . . .
C118 C 0.8187(6) 0.3685(6) 0.3960(5) 0.0769(19) Uani 1 1 d . . . . .
H11D H 0.786888 0.349666 0.368401 0.115 Uiso 1 1 calc R U . . .
H11E H 0.895860 0.337106 0.359194 0.115 Uiso 1 1 calc R U . . .
H11F H 0.788968 0.436615 0.402358 0.115 Uiso 1 1 calc R U . . .
C119 C 0.8382(5) 0.3727(5) 0.5345(5) 0.0688(16) Uani 1 1 d . . . . .
H11G H 0.803054 0.441288 0.544710 0.103 Uiso 1 1 calc R U . . .
H11H H 0.914902 0.346225 0.498020 0.103 Uiso 1 1 calc R U . . .
H11I H 0.824932 0.351187 0.590863 0.103 Uiso 1 1 calc R U . . .
C120 C 0.4761(4) 0.2921(4) 0.6475(4) 0.0535(12) Uani 1 1 d . . . . .
H120 H 0.536242 0.225966 0.630132 0.064 Uiso 1 1 calc R U . . .
C121 C 0.4088(6) 0.3005(7) 0.6022(5) 0.078(2) Uani 1 1 d . . . . .
H12A H 0.350698 0.365403 0.616736 0.117 Uiso 1 1 calc R U . . .
H12B H 0.379292 0.258852 0.622573 0.117 Uiso 1 1 calc R U . . .
H12C H 0.453504 0.282630 0.538469 0.117 Uiso 1 1 calc R U . . .
C122 C 0.4088(5) 0.3129(5) 0.7474(4) 0.0650(16) Uani 1 1 d . . . . .
H12D H 0.453384 0.303207 0.775874 0.097 Uiso 1 1 calc R U . . .
H12E H 0.379610 0.270711 0.764153 0.097 Uiso 1 1 calc R U . . .
H12F H 0.350500 0.378043 0.765938 0.097 Uiso 1 1 calc R U . . .
C123 C 0.8599(3) -0.0072(3) 0.2822(2) 0.0309(7) Uani 1 1 d . . . . .
C124 C 0.9307(4) 0.0081(3) 0.2082(3) 0.0389(9) Uani 1 1 d . . . . .
C125 C 0.9260(4) 0.0030(4) 0.1296(3) 0.0477(11) Uani 1 1 d . . . . .
H125 H 0.971370 0.015384 0.079177 0.057 Uiso 1 1 calc R U . . .
C126 C 0.8566(4) -0.0199(4) 0.1237(3) 0.0470(11) Uani 1 1 d . . . . .
H126 H 0.855401 -0.024360 0.069224 0.056 Uiso 1 1 calc R U . . .
C127 C 0.7885(4) -0.0362(3) 0.1974(3) 0.0393(9) Uani 1 1 d . . . . .
H127 H 0.741180 -0.052179 0.192737 0.047 Uiso 1 1 calc R U . . .
C128 C 0.7883(3) -0.0296(3) 0.2783(3) 0.0341(8) Uani 1 1 d . . . . .
C129 C 1.0054(4) 0.0363(4) 0.2140(3) 0.0498(12) Uani 1 1 d . . . . .
H129 H 1.005807 0.025001 0.271795 0.060 Uiso 1 1 calc R U . . .
C130 C 0.9652(6) 0.1405(6) 0.2130(5) 0.0727(18) Uani 1 1 d . . . . .
H13D H 0.959357 0.154907 0.158653 0.109 Uiso 1 1 calc R U . . .
H13E H 1.015061 0.156641 0.216152 0.109 Uiso 1 1 calc R U . . .
H13F H 0.895177 0.177095 0.263599 0.109 Uiso 1 1 calc R U . . .
C131 C 1.1192(5) -0.0219(6) 0.1429(4) 0.0642(16) Uani 1 1 d . . . . .
H13G H 1.146793 -0.087775 0.149544 0.096 Uiso 1 1 calc R U . . .
H13H H 1.163124 0.000730 0.148372 0.096 Uiso 1 1 calc R U . . .
H13I H 1.121019 -0.016163 0.085066 0.096 Uiso 1 1 calc R U . . .
C132 C 0.7085(4) -0.0421(4) 0.3592(3) 0.0431(10) Uani 1 1 d . . . . .
H132 H 0.727248 -0.041810 0.407670 0.052 Uiso 1 1 calc R U . . .
C133 C 0.5981(5) 0.0392(6) 0.3878(6) 0.095(3) Uani 1 1 d . . . . .
H13A H 0.569313 0.032024 0.350195 0.142 Uiso 1 1 calc R U . . .
H13B H 0.600255 0.097688 0.382841 0.142 Uiso 1 1 calc R U . . .
H13C H 0.552681 0.040912 0.448920 0.142 Uiso 1 1 calc R U . . .
C134 C 0.7125(8) -0.1328(6) 0.3483(5) 0.093(3) Uani 1 1 d . . . . .
H13J H 0.687323 -0.133145 0.305542 0.140 Uiso 1 1 calc R U . . .
H13K H 0.667049 -0.140661 0.404922 0.140 Uiso 1 1 calc R U . . .
H13L H 0.785877 -0.184304 0.327364 0.140 Uiso 1 1 calc R U . . .
C1S C 0.2761(14) 0.7072(18) -0.1614(13) 0.109(7) Uani 0.5 1 d . U P A 1
H1S1 H 0.216066 0.761208 -0.165388 0.163 Uiso 0.5 1 calc R U P A 1
H1S2 H 0.337292 0.716869 -0.184773 0.163 Uiso 0.5 1 calc R U P A 1
H1S3 H 0.294737 0.650310 -0.195642 0.163 Uiso 0.5 1 calc R U P A 1
C2S C 0.2478(8) 0.6973(7) -0.0736(7) 0.082(4) Uani 0.5 1 d G U P A 1
C3S C 0.3174(8) 0.6271(7) -0.0502(7) 0.074(3) Uani 0.5 1 d G U P A 1
H3S H 0.386062 0.582717 -0.094011 0.088 Uiso 0.5 1 calc R U P A 1
C4S C 0.2888(9) 0.6205(8) 0.0360(6) 0.091(4) Uani 0.5 1 d G U P A 1
H4S H 0.337496 0.571552 0.052324 0.109 Uiso 0.5 1 calc R U P A 1
C5S C 0.1906(8) 0.6841(8) 0.0987(6) 0.090(5) Uani 0.5 1 d G U P A 1
H5S H 0.170605 0.679552 0.158914 0.108 Uiso 0.5 1 calc R U P A 1
C6S C 0.1209(8) 0.7543(7) 0.0753(6) 0.075(3) Uani 0.5 1 d G U P A 1
H6S H 0.052272 0.798705 0.119166 0.090 Uiso 0.5 1 calc R U P A 1
C7S C 0.1495(8) 0.7609(7) -0.0108(7) 0.104(6) Uani 0.5 1 d G U P A 1
H7S H 0.100834 0.809873 -0.027165 0.125 Uiso 0.5 1 calc R U P A 1
C1T C 0.585(2) 0.391(3) 0.1741(16) 0.228(18) Uani 0.5 1 d D U P B 2
H1T1 H 0.637275 0.407098 0.133691 0.341 Uiso 0.5 1 calc R U P B 2
H1T2 H 0.578964 0.396487 0.233020 0.341 Uiso 0.5 1 calc R U P B 2
H1T3 H 0.607478 0.325884 0.153689 0.341 Uiso 0.5 1 calc R U P B 2
C2T C 0.4738(19) 0.459(2) 0.1770(16) 0.159(9) Uani 0.5 1 d D U P B 2
H2T1 H 0.452767 0.523894 0.196050 0.191 Uiso 0.5 1 calc R U P B 2
H2T2 H 0.481236 0.453406 0.116848 0.191 Uiso 0.5 1 calc R U P B 2
C3T C 0.3866(14) 0.4403(10) 0.2369(10) 0.091(4) Uani 0.5 1 d D U P B 2
H3T1 H 0.412394 0.372646 0.222905 0.110 Uiso 0.5 1 calc R U P B 2
H3T2 H 0.373540 0.453475 0.297918 0.110 Uiso 0.5 1 calc R U P B 2
C4T C 0.2863(15) 0.4927(10) 0.2340(10) 0.094(4) Uani 0.5 1 d D U P B 2
H4T1 H 0.227610 0.529132 0.292664 0.112 Uiso 0.5 1 calc R U P B 2
H4T2 H 0.269720 0.450627 0.212546 0.112 Uiso 0.5 1 calc R U P B 2
C5T C 0.3053(17) 0.5614(12) 0.1658(12) 0.100(5) Uani 0.5 1 d D U P B 2
H5T1 H 0.318846 0.604382 0.189834 0.120 Uiso 0.5 1 calc R U P B 2
H5T2 H 0.368771 0.523551 0.109537 0.120 Uiso 0.5 1 calc R U P B 2
C6T C 0.2101(16) 0.6177(11) 0.1494(15) 0.097(6) Uani 0.5 1 d D U P B 2
H6T1 H 0.223475 0.658744 0.107915 0.145 Uiso 0.5 1 calc R U P B 2
H6T2 H 0.197439 0.575172 0.124699 0.145 Uiso 0.5 1 calc R U P B 2
H6T3 H 0.147576 0.655901 0.204897 0.145 Uiso 0.5 1 calc R U P B 2

loop_
_atom_site_aniso_label
_atom_site_aniso_U_11
_atom_site_aniso_U_22
_atom_site_aniso_U_33
_atom_site_aniso_U_23
_atom_site_aniso_U_13
_atom_site_aniso_U_12
Rh1 0.02854(15) 0.03052(15) 0.02556(15) 0.00585(10) -0.01319(11) -0.01086(12)
N1 0.0335(16) 0.0315(15) 0.0250(15) 0.0046(12) -0.0150(12) -0.0119(13)
N2 0.0332(16) 0.0328(16) 0.0297(16) 0.0054(13) -0.0173(13) -0.0133(13)
N3 0.0351(16) 0.0330(15) 0.0233(14) 0.0042(12) -0.0119(12) -0.0165(13)
C1 0.0329(19) 0.057(3) 0.041(2) 0.023(2) -0.0138(17) -0.025(2)
C2 0.041(2) 0.0325(19) 0.0311(19) 0.0017(15) -0.0160(16) -0.0134(17)
C3 0.040(2) 0.0358(19) 0.0303(19) 0.0044(15) -0.0182(16) -0.0174(17)
C4 0.058(3) 0.047(2) 0.036(2) 0.0147(19) -0.024(2) -0.029(2)
C5 0.048(2) 0.061(3) 0.041(2) 0.013(2) -0.0149(19) -0.036(2)
C6 0.041(2) 0.054(3) 0.044(2) 0.011(2) -0.0217(19) -0.024(2)
C7 0.0371(19) 0.0365(19) 0.0288(18) 0.0051(15) -0.0152(15) -0.0167(17)
C8 0.040(2) 0.0332(18) 0.034(2) 0.0063(15) -0.0191(16) -0.0168(17)
C9 0.051(2) 0.042(2) 0.039(2) 0.0134(18) -0.0239(19) -0.021(2)
C10 0.037(2) 0.060(3) 0.047(3) 0.018(2) -0.0244(19) -0.023(2)
C11 0.0346(19) 0.0344(19) 0.0275(18) 0.0065(15) -0.0163(15) -0.0087(16)
C12 0.0332(19) 0.042(2) 0.0274(18) 0.0054(16) -0.0160(15) -0.0111(17)
C13 0.037(2) 0.053(3) 0.040(2) 0.011(2) -0.0191(18) -0.015(2)
C14 0.034(2) 0.058(3) 0.046(3) 0.017(2) -0.0178(19) -0.010(2)
C15 0.036(2) 0.046(3) 0.037(2) 0.0016(19) -0.0117(18) 0.001(2)
C16 0.043(2) 0.0320(19) 0.033(2) 0.0034(16) -0.0149(17) -0.0089(18)
C17 0.038(2) 0.052(2) 0.031(2) 0.0006(18) -0.0164(17) -0.0196(19)
C18 0.056(3) 0.043(3) 0.049(3) -0.004(2) -0.013(2) -0.018(2)
C19 0.066(3) 0.075(4) 0.033(2) 0.007(2) -0.023(2) -0.034(3)
C20 0.057(3) 0.043(3) 0.039(2) -0.009(2) -0.017(2) -0.011(2)
C21 0.270(18) 0.145(10) 0.093(7) 0.057(7) -0.120(10) -0.152(12)
C22 0.277(18) 0.066(5) 0.182(12) 0.059(6) -0.188(14) -0.090(8)
C23 0.0290(17) 0.0345(18) 0.0285(18) 0.0088(15) -0.0162(14) -0.0108(15)
C24 0.0336(18) 0.037(2) 0.035(2) 0.0098(16) -0.0174(15) -0.0168(16)
C25 0.041(2) 0.041(2) 0.041(2) 0.0154(18) -0.0196(18) -0.0208(18)
C26 0.039(2) 0.052(3) 0.039(2) 0.017(2) -0.0199(18) -0.020(2)
C27 0.045(2) 0.051(3) 0.032(2) 0.0095(18) -0.0168(18) -0.021(2)
C28 0.039(2) 0.041(2) 0.032(2) 0.0058(17) -0.0203(17) -0.0105(18)
C29 0.044(2) 0.035(2) 0.035(2) 0.0043(16) -0.0150(17) -0.0155(18)
C30 0.062(3) 0.072(4) 0.053(3) -0.002(3) -0.033(3) -0.025(3)
C31 0.047(3) 0.060(3) 0.051(3) -0.013(3) -0.018(2) -0.002(3)
C32 0.065(3) 0.043(2) 0.037(2) 0.0008(19) -0.027(2) -0.013(2)
C33 0.079(5) 0.064(4) 0.053(4) -0.014(3) -0.017(3) -0.006(3)
C34 0.105(6) 0.049(3) 0.128(7) 0.008(4) -0.076(6) -0.033(4)
Rh2 0.02981(15) 0.02861(15) 0.02150(15) 0.00348(10) -0.01363(11) -0.00744(11)
N101 0.0337(16) 0.0316(16) 0.0262(15) 0.0019(12) -0.0141(12) -0.0099(14)
N102 0.0302(14) 0.0307(15) 0.0234(14) 0.0015(12) -0.0130(12) -0.0106(13)
N103 0.0280(14) 0.0318(15) 0.0221(14) 0.0037(12) -0.0118(11) -0.0122(13)
C101 0.046(2) 0.040(2) 0.037(2) 0.0043(18) -0.0248(19) -0.0085(19)
C102 0.0352(19) 0.037(2) 0.0290(18) 0.0015(15) -0.0148(15) -0.0155(16)
C103 0.0306(17) 0.0361(19) 0.0249(17) 0.0022(14) -0.0133(14) -0.0153(16)
C104 0.038(2) 0.044(2) 0.0280(18) 0.0064(16) -0.0180(16) -0.0173(18)
C105 0.045(2) 0.042(2) 0.037(2) 0.0145(17) -0.0280(18) -0.0186(19)
C106 0.0366(19) 0.036(2) 0.035(2) 0.0066(16) -0.0198(16) -0.0116(17)
C107 0.0296(17) 0.0300(17) 0.0263(17) 0.0035(14) -0.0137(14) -0.0097(15)
C108 0.0320(17) 0.0349(19) 0.0278(18) 0.0053(15) -0.0165(14) -0.0130(16)
C109 0.051(3) 0.052(3) 0.028(2) -0.0059(18) -0.0215(18) -0.010(2)
C110 0.053(3) 0.034(2) 0.044(2) -0.0013(18) -0.029(2) -0.008(2)
C111 0.0364(19) 0.0321(19) 0.0286(18) -0.0021(15) -0.0151(15) -0.0075(16)
C112 0.048(2) 0.036(2) 0.043(2) 0.0030(18) -0.022(2) -0.0136(19)
C113 0.059(3) 0.037(2) 0.056(3) 0.006(2) -0.024(2) -0.018(2)
C114 0.056(3) 0.031(2) 0.053(3) -0.0011(19) -0.026(2) -0.003(2)
C115 0.037(2) 0.038(2) 0.048(3) -0.0049(19) -0.0167(19) -0.0007(19)
C116 0.040(2) 0.037(2) 0.032(2) -0.0034(16) -0.0142(16) -0.0088(18)
C117 0.048(3) 0.041(2) 0.067(3) 0.005(2) -0.019(2) -0.019(2)
C118 0.062(4) 0.094(5) 0.060(4) 0.007(3) -0.015(3) -0.039(4)
C119 0.058(3) 0.067(4) 0.088(5) 0.023(3) -0.040(3) -0.031(3)
C120 0.035(2) 0.042(2) 0.057(3) -0.005(2) -0.009(2) -0.009(2)
C121 0.067(4) 0.109(6) 0.064(4) -0.003(4) -0.017(3) -0.058(4)
C122 0.053(3) 0.056(3) 0.059(3) 0.018(3) -0.017(3) -0.017(3)
C123 0.0324(17) 0.0295(17) 0.0234(17) 0.0007(13) -0.0133(14) -0.0092(15)
C124 0.039(2) 0.051(2) 0.0270(19) 0.0047(17) -0.0157(16) -0.0220(19)
C125 0.048(2) 0.073(3) 0.027(2) 0.012(2) -0.0178(18) -0.034(2)
C126 0.047(2) 0.065(3) 0.030(2) 0.0048(19) -0.0212(18) -0.025(2)
C127 0.039(2) 0.044(2) 0.032(2) 0.0010(17) -0.0193(17) -0.0165(18)
C128 0.0337(18) 0.0343(19) 0.0296(19) 0.0023(15) -0.0167(15) -0.0113(16)
C129 0.051(3) 0.084(4) 0.029(2) 0.014(2) -0.0202(19) -0.042(3)
C130 0.069(4) 0.093(5) 0.069(4) 0.005(3) -0.024(3) -0.055(4)
C131 0.048(3) 0.108(5) 0.047(3) 0.023(3) -0.025(2) -0.044(3)
C132 0.051(2) 0.056(3) 0.032(2) 0.0098(18) -0.0210(18) -0.032(2)
C133 0.045(3) 0.083(5) 0.092(6) 0.030(4) 0.003(3) -0.019(3)
C134 0.135(7) 0.068(4) 0.064(4) 0.010(3) -0.011(4) -0.072(5)
C1S 0.080(9) 0.168(19) 0.095(8) 0.084(12) -0.058(7) -0.066(11)
C2S 0.086(8) 0.088(9) 0.078(7) 0.016(6) -0.041(6) -0.044(7)
C3S 0.084(8) 0.052(6) 0.087(7) 0.017(6) -0.045(6) -0.030(6)
C4S 0.091(9) 0.082(9) 0.100(8) 0.031(8) -0.049(7) -0.041(7)
C5S 0.110(10) 0.076(9) 0.062(7) 0.001(6) -0.039(6) -0.031(7)
C6S 0.059(6) 0.073(7) 0.073(6) -0.026(6) -0.027(5) -0.018(5)
C7S 0.099(9) 0.080(9) 0.102(7) -0.018(8) -0.069(7) 0.001(8)
C1T 0.201(16) 0.44(5) 0.077(14) -0.06(2) -0.043(14) -0.19(3)
C2T 0.201(16) 0.17(2) 0.091(14) -0.028(14) -0.011(14) -0.121(17)
C3T 0.167(12) 0.080(8) 0.066(8) 0.017(6) -0.062(8) -0.082(9)
C4T 0.177(12) 0.076(8) 0.077(8) 0.010(6) -0.079(9) -0.079(9)
C5T 0.142(14) 0.094(10) 0.090(11) 0.010(8) -0.066(11) -0.065(10)
C6T 0.155(15) 0.076(9) 0.149(16) 0.053(10) -0.101(14) -0.098(11)

loop_
_atom_type_symbol
_atom_type_description
_atom_type_scat_dispersion_real
_atom_type_scat_dispersion_imag
_atom_type_scat_source
C C 0.0181 0.0091 'International Tables Vol C Tables 4.2.6.8 and 6.1.1.4'
H H 0.0000 0.0000 'International Tables Vol C Tables 4.2.6.8 and 6.1.1.4'
N N 0.0311 0.0180 'International Tables Vol C Tables 4.2.6.8 and 6.1.1.4'
Rh Rh 0.0927 3.6045 'International Tables Vol C Tables 4.2.6.8 and 6.1.1.4'

loop_
_geom_angle_atom_site_label_1
_geom_angle_atom_site_label_2
_geom_angle_atom_site_label_3
_geom_angle
_geom_angle_site_symmetry_1
_geom_angle_site_symmetry_3
_geom_angle_publ_flag
N3 Rh1 N1 78.48(14) . . ?
N3 Rh1 N2 78.84(14) . . ?
N1 Rh1 N2 157.31(15) . . ?
N3 Rh1 C1 175.06(19) . . ?
N1 Rh1 C1 101.41(16) . . ?
N2 Rh1 C1 101.14(16) . . ?
C2 N1 C11 120.0(3) . . ?
C2 N1 Rh1 116.2(3) . . ?
C11 N1 Rh1 123.7(3) . . ?
C8 N2 C23 119.8(3) . . ?
C8 N2 Rh1 116.1(3) . . ?
C23 N2 Rh1 124.1(3) . . ?
C3 N3 C7 121.5(4) . . ?
C3 N3 Rh1 119.5(3) . . ?
C7 N3 Rh1 118.8(3) . . ?
Rh1 C1 H1A 109.5 . . ?
Rh1 C1 H1B 109.5 . . ?
H1A C1 H1B 109.5 . . ?
Rh1 C1 H1C 109.5 . . ?
H1A C1 H1C 109.5 . . ?
H1B C1 H1C 109.5 . . ?
N1 C2 C3 114.6(4) . . ?
N1 C2 C9 124.1(4) . . ?
C3 C2 C9 121.3(4) . . ?
N3 C3 C4 120.2(4) . . ?
N3 C3 C2 111.2(4) . . ?
C4 C3 C2 128.6(4) . . ?
C3 C4 C5 118.7(4) . . ?
C3 C4 H4 120.7 . . ?
C5 C4 H4 120.7 . . ?
C6 C5 C4 120.9(4) . . ?
C6 C5 H5 119.6 . . ?
C4 C5 H5 119.6 . . ?
C5 C6 C7 118.8(4) . . ?
C5 C6 H6 120.6 . . ?
C7 C6 H6 120.6 . . ?
N3 C7 C6 119.9(4) . . ?
N3 C7 C8 111.2(4) . . ?
C6 C7 C8 128.8(4) . . ?
N2 C8 C7 114.9(4) . . ?
N2 C8 C10 124.9(4) . . ?
C7 C8 C10 120.2(4) . . ?
C2 C9 H9A 109.5 . . ?
C2 C9 H9B 109.5 . . ?
H9A C9 H9B 109.5 . . ?
C2 C9 H9C 109.5 . . ?
H9A C9 H9C 109.5 . . ?
H9B C9 H9C 109.5 . . ?
C8 C10 H10D 109.5 . . ?
C8 C10 H10E 109.5 . . ?
H10D C10 H10E 109.5 . . ?
C8 C10 H10F 109.5 . . ?
H10D C10 H10F 109.5 . . ?
H10E C10 H10F 109.5 . . ?
C16 C11 C12 122.1(4) . . ?
C16 C11 N1 119.4(4) . . ?
C12 C11 N1 118.3(4) . . ?
C11 C12 C13 117.5(4) . . ?
C11 C12 C17 122.7(4) . . ?
C13 C12 C17 119.8(4) . . ?
C14 C13 C12 121.0(5) . . ?
C14 C13 H13 119.5 . . ?
C12 C13 H13 119.5 . . ?
C13 C14 C15 120.0(5) . . ?
C13 C14 H14 120.0 . . ?
C15 C14 H14 120.0 . . ?
C14 C15 C16 121.7(5) . . ?
C14 C15 H15 119.2 . . ?
C16 C15 H15 119.2 . . ?
C15 C16 C11 117.8(5) . . ?
C15 C16 C20 121.1(4) . . ?
C11 C16 C20 121.1(5) . . ?
C12 C17 C18 110.7(4) . . ?
C12 C17 C19 111.4(4) . . ?
C18 C17 C19 111.3(5) . . ?
C12 C17 H17 107.7 . . ?
C18 C17 H17 107.7 . . ?
C19 C17 H17 107.7 . . ?
C17 C18 H18A 109.5 . . ?
C17 C18 H18B 109.5 . . ?
H18A C18 H18B 109.5 . . ?
C17 C18 H18C 109.5 . . ?
H18A C18 H18C 109.5 . . ?
H18B C18 H18C 109.5 . . ?
C17 C19 H19A 109.5 . . ?
C17 C19 H19B 109.5 . . ?
H19A C19 H19B 109.5 . . ?
C17 C19 H19C 109.5 . . ?
H19A C19 H19C 109.5 . . ?
H19B C19 H19C 109.5 . . ?
C21 C20 C22 109.9(8) . . ?
C21 C20 C16 112.8(6) . . ?
C22 C20 C16 111.3(6) . . ?
C21 C20 H20 107.5 . . ?
C22 C20 H20 107.5 . . ?
C16 C20 H20 107.5 . . ?
C20 C21 H21A 109.5 . . ?
C20 C21 H21B 109.5 . . ?
H21A C21 H21B 109.5 . . ?
C20 C21 H21C 109.5 . . ?
H21A C21 H21C 109.5 . . ?
H21B C21 H21C 109.5 . . ?
C20 C22 H22A 109.5 . . ?
C20 C22 H22B 109.5 . . ?
H22A C22 H22B 109.5 . . ?
C20 C22 H22C 109.5 . . ?
H22A C22 H22C 109.5 . . ?
H22B C22 H22C 109.5 . . ?
C28 C23 C24 121.8(4) . . ?
C28 C23 N2 119.1(4) . . ?
C24 C23 N2 118.9(4) . . ?
C25 C24 C23 117.6(4) . . ?
C25 C24 C29 120.4(4) . . ?
C23 C24 C29 121.9(4) . . ?
C26 C25 C24 121.6(5) . . ?
C26 C25 H25 119.2 . . ?
C24 C25 H25 119.2 . . ?
C27 C26 C25 119.2(4) . . ?
C27 C26 H26 120.4 . . ?
C25 C26 H26 120.4 . . ?
C26 C27 C28 121.8(4) . . ?
C26 C27 H27 119.1 . . ?
C28 C27 H27 119.1 . . ?
C27 C28 C23 117.8(4) . . ?
C27 C28 C32 120.6(4) . . ?
C23 C28 C32 121.6(4) . . ?
C30 C29 C24 110.6(4) . . ?
C30 C29 C31 110.0(5) . . ?
C24 C29 C31 112.8(4) . . ?
C30 C29 H29 107.7 . . ?
C24 C29 H29 107.7 . . ?
C31 C29 H29 107.7 . . ?
C29 C30 H30A 109.5 . . ?
C29 C30 H30B 109.5 . . ?
H30A C30 H30B 109.5 . . ?
C29 C30 H30C 109.5 . . ?
H30A C30 H30C 109.5 . . ?
H30B C30 H30C 109.5 . . ?
C29 C31 H31A 109.5 . . ?
C29 C31 H31B 109.5 . . ?
H31A C31 H31B 109.5 . . ?
C29 C31 H31C 109.5 . . ?
H31A C31 H31C 109.5 . . ?
H31B C31 H31C 109.5 . . ?
C28 C32 C34 111.6(5) . . ?
C28 C32 C33 112.2(6) . . ?
C34 C32 C33 110.1(6) . . ?
C28 C32 H32 107.6 . . ?
C34 C32 H32 107.6 . . ?
C33 C32 H32 107.6 . . ?
C32 C33 H33A 109.5 . . ?
C32 C33 H33B 109.5 . . ?
H33A C33 H33B 109.5 . . ?
C32 C33 H33C 109.5 . . ?
H33A C33 H33C 109.5 . . ?
H33B C33 H33C 109.5 . . ?
C32 C34 H34A 109.5 . . ?
C32 C34 H34B 109.5 . . ?
H34A C34 H34B 109.5 . . ?
C32 C34 H34C 109.5 . . ?
H34A C34 H34C 109.5 . . ?
H34B C34 H34C 109.5 . . ?
N103 Rh2 N102 78.33(13) . . ?
N103 Rh2 N101 78.83(14) . . ?
N102 Rh2 N101 157.16(13) . . ?
N103 Rh2 C101 176.61(18) . . ?
N102 Rh2 C101 102.21(16) . . ?
N101 Rh2 C101 100.58(16) . . ?
C102 N101 C111 120.3(3) . . ?
C102 N101 Rh2 115.0(3) . . ?
C111 N101 Rh2 124.7(3) . . ?
C108 N102 C123 120.4(3) . . ?
C108 N102 Rh2 115.6(3) . . ?
C123 N102 Rh2 123.9(2) . . ?
C107 N103 C103 121.5(3) . . ?
C107 N103 Rh2 119.3(3) . . ?
C103 N103 Rh2 118.9(3) . . ?
Rh2 C101 H10A 109.5 . . ?
Rh2 C101 H10B 109.5 . . ?
H10A C101 H10B 109.5 . . ?
Rh2 C101 H10C 109.5 . . ?
H10A C101 H10C 109.5 . . ?
H10B C101 H10C 109.5 . . ?
N101 C102 C103 115.9(4) . . ?
N101 C102 C109 123.8(4) . . ?
C103 C102 C109 120.4(4) . . ?
N103 C103 C104 120.2(4) . . ?
N103 C103 C102 111.2(3) . . ?
C104 C103 C102 128.6(4) . . ?
C103 C104 C105 118.8(4) . . ?
C103 C104 H104 120.6 . . ?
C105 C104 H104 120.6 . . ?
C104 C105 C106 120.6(4) . . ?
C104 C105 H105 119.7 . . ?
C106 C105 H105 119.7 . . ?
C107 C106 C105 119.0(4) . . ?
C107 C106 H106 120.5 . . ?
C105 C106 H106 120.5 . . ?
N103 C107 C106 119.8(4) . . ?
N103 C107 C108 110.8(3) . . ?
C106 C107 C108 129.3(4) . . ?
N102 C108 C107 115.9(4) . . ?
N102 C108 C110 123.8(4) . . ?
C107 C108 C110 120.3(4) . . ?
C102 C109 H10G 109.5 . . ?
C102 C109 H10H 109.5 . . ?
H10G C109 H10H 109.5 . . ?
C102 C109 H10I 109.5 . . ?
H10G C109 H10I 109.5 . . ?
H10H C109 H10I 109.5 . . ?
C108 C110 H11A 109.5 . . ?
C108 C110 H11B 109.5 . . ?
H11A C110 H11B 109.5 . . ?
C108 C110 H11C 109.5 . . ?
H11A C110 H11C 109.5 . . ?
H11B C110 H11C 109.5 . . ?
C112 C111 C116 122.4(4) . . ?
C112 C111 N101 118.6(4) . . ?
C116 C111 N101 118.9(4) . . ?
C111 C112 C113 118.0(5) . . ?
C111 C112 C117 122.2(4) . . ?
C113 C112 C117 119.7(5) . . ?
C114 C113 C112 121.3(6) . . ?
C114 C113 H113 119.3 . . ?
C112 C113 H113 119.3 . . ?
C113 C114 C115 119.7(5) . . ?
C113 C114 H114 120.2 . . ?
C115 C114 H114 120.2 . . ?
C114 C115 C116 121.4(5) . . ?
C114 C115 H115 119.3 . . ?
C116 C115 H115 119.3 . . ?
C115 C116 C111 117.1(5) . . ?
C115 C116 C120 120.5(5) . . ?
C111 C116 C120 122.3(4) . . ?
C112 C117 C119 111.4(5) . . ?
C112 C117 C118 110.5(5) . . ?
C119 C117 C118 111.1(6) . . ?
C112 C117 H117 107.9 . . ?
C119 C117 H117 107.9 . . ?
C118 C117 H117 107.9 . . ?
C117 C118 H11D 109.5 . . ?
C117 C118 H11E 109.5 . . ?
H11D C118 H11E 109.5 . . ?
C117 C118 H11F 109.5 . . ?
H11D C118 H11F 109.5 . . ?
H11E C118 H11F 109.5 . . ?
C117 C119 H11G 109.5 . . ?
C117 C119 H11H 109.5 . . ?
H11G C119 H11H 109.5 . . ?
C117 C119 H11I 109.5 . . ?
H11G C119 H11I 109.5 . . ?
H11H C119 H11I 109.5 . . ?
C116 C120 C122 111.7(5) . . ?
C116 C120 C121 110.8(5) . . ?
C122 C120 C121 109.8(5) . . ?
C116 C120 H120 108.2 . . ?
C122 C120 H120 108.2 . . ?
C121 C120 H120 108.2 . . ?
C120 C121 H12A 109.5 . . ?
C120 C121 H12B 109.5 . . ?
H12A C121 H12B 109.5 . . ?
C120 C121 H12C 109.5 . . ?
H12A C121 H12C 109.5 . . ?
H12B C121 H12C 109.5 . . ?
C120 C122 H12D 109.5 . . ?
C120 C122 H12E 109.5 . . ?
H12D C122 H12E 109.5 . . ?
C120 C122 H12F 109.5 . . ?
H12D C122 H12F 109.5 . . ?
H12E C122 H12F 109.5 . . ?
C128 C123 C124 122.1(4) . . ?
C128 C123 N102 119.0(4) . . ?
C124 C123 N102 118.8(4) . . ?
C125 C124 C123 118.0(4) . . ?
C125 C124 C129 120.2(4) . . ?
C123 C124 C129 121.7(4) . . ?
C126 C125 C124 121.1(4) . . ?
C126 C125 H125 119.4 . . ?
C124 C125 H125 119.4 . . ?
C125 C126 C127 119.9(4) . . ?
C125 C126 H126 120.1 . . ?
C127 C126 H126 120.1 . . ?
C126 C127 C128 121.2(4) . . ?
C126 C127 H127 119.4 . . ?
C128 C127 H127 119.4 . . ?
C123 C128 C127 117.7(4) . . ?
C123 C128 C132 122.1(4) . . ?
C127 C128 C132 120.1(4) . . ?
C131 C129 C124 112.9(5) . . ?
C131 C129 C130 110.7(5) . . ?
C124 C129 C130 111.2(5) . . ?
C131 C129 H129 107.2 . . ?
C124 C129 H129 107.2 . . ?
C130 C129 H129 107.2 . . ?
C129 C130 H13D 109.5 . . ?
C129 C130 H13E 109.5 . . ?
H13D C130 H13E 109.5 . . ?
C129 C130 H13F 109.5 . . ?
H13D C130 H13F 109.5 . . ?
H13E C130 H13F 109.5 . . ?
C129 C131 H13G 109.5 . . ?
C129 C131 H13H 109.5 . . ?
H13G C131 H13H 109.5 . . ?
C129 C131 H13I 109.5 . . ?
H13G C131 H13I 109.5 . . ?
H13H C131 H13I 109.5 . . ?
C134 C132 C133 111.3(7) . . ?
C134 C132 C128 113.4(5) . . ?
C133 C132 C128 111.0(4) . . ?
C134 C132 H132 106.9 . . ?
C133 C132 H132 106.9 . . ?
C128 C132 H132 106.9 . . ?
C132 C133 H13A 109.5 . . ?
C132 C133 H13B 109.5 . . ?
H13A C133 H13B 109.5 . . ?
C132 C133 H13C 109.5 . . ?
H13A C133 H13C 109.5 . . ?
H13B C133 H13C 109.5 . . ?
C132 C134 H13J 109.5 . . ?
C132 C134 H13K 109.5 . . ?
H13J C134 H13K 109.5 . . ?
C132 C134 H13L 109.5 . . ?
H13J C134 H13L 109.5 . . ?
H13K C134 H13L 109.5 . . ?
C2S C1S H1S1 109.5 . . ?
C2S C1S H1S2 109.5 . . ?
H1S1 C1S H1S2 109.5 . . ?
C2S C1S H1S3 109.5 . . ?
H1S1 C1S H1S3 109.5 . . ?
H1S2 C1S H1S3 109.5 . . ?
C3S C2S C7S 120.0 . . ?
C3S C2S C1S 121.2(10) . . ?
C7S C2S C1S 118.8(10) . . ?
C2S C3S C4S 120.0 . . ?
C2S C3S H3S 120.0 . . ?
C4S C3S H3S 120.0 . . ?
C5S C4S C3S 120.0 . . ?
C5S C4S H4S 120.0 . . ?
C3S C4S H4S 120.0 . . ?
C6S C5S C4S 120.0 . . ?
C6S C5S H5S 120.0 . . ?
C4S C5S H5S 120.0 . . ?
C7S C6S C5S 120.0 . . ?
C7S C6S H6S 120.0 . . ?
C5S C6S H6S 120.0 . . ?
C6S C7S C2S 120.0 . . ?
C6S C7S H7S 120.0 . . ?
C2S C7S H7S 120.0 . . ?
C2T C1T H1T1 109.5 . . ?
C2T C1T H1T2 109.5 . . ?
H1T1 C1T H1T2 109.5 . . ?
C2T C1T H1T3 109.5 . . ?
H1T1 C1T H1T3 109.5 . . ?
H1T2 C1T H1T3 109.5 . . ?
C3T C2T C1T 114(2) . . ?
C3T C2T H2T1 108.7 . . ?
C1T C2T H2T1 108.7 . . ?
C3T C2T H2T2 108.7 . . ?
C1T C2T H2T2 108.7 . . ?
H2T1 C2T H2T2 107.6 . . ?
C4T C3T C2T 116.8(16) . . ?
C4T C3T H3T1 108.1 . . ?
C2T C3T H3T1 108.1 . . ?
C4T C3T H3T2 108.1 . . ?
C2T C3T H3T2 108.1 . . ?
H3T1 C3T H3T2 107.3 . . ?
C3T C4T C5T 103.3(13) . . ?
C3T C4T H4T1 111.1 . . ?
C5T C4T H4T1 111.1 . . ?
C3T C4T H4T2 111.1 . . ?
C5T C4T H4T2 111.1 . . ?
H4T1 C4T H4T2 109.1 . . ?
C6T C5T C4T 110.9(15) . . ?
C6T C5T H5T1 109.5 . . ?
C4T C5T H5T1 109.5 . . ?
C6T C5T H5T2 109.5 . . ?
C4T C5T H5T2 109.5 . . ?
H5T1 C5T H5T2 108.0 . . ?
C5T C6T H6T1 109.5 . . ?
C5T C6T H6T2 109.5 . . ?
H6T1 C6T H6T2 109.5 . . ?
C5T C6T H6T3 109.5 . . ?
H6T1 C6T H6T3 109.5 . . ?
H6T2 C6T H6T3 109.5 . . ?

loop_
_geom_bond_atom_site_label_1
_geom_bond_atom_site_label_2
_geom_bond_distance
_geom_bond_site_symmetry_2
_geom_bond_publ_flag
Rh1 N3 1.936(3) . ?
Rh1 N1 2.015(3) . ?
Rh1 N2 2.022(3) . ?
Rh1 C1 2.074(4) . ?
N1 C2 1.329(6) . ?
N1 C11 1.440(6) . ?
N2 C8 1.310(6) . ?
N2 C23 1.446(5) . ?
N3 C3 1.364(5) . ?
N3 C7 1.367(6) . ?
C1 H1A 0.9800 . ?
C1 H1B 0.9800 . ?
C1 H1C 0.9800 . ?
C2 C3 1.454(6) . ?
C2 C9 1.492(6) . ?
C3 C4 1.385(7) . ?
C4 C5 1.401(8) . ?
C4 H4 0.9500 . ?
C5 C6 1.386(7) . ?
C5 H5 0.9500 . ?
C6 C7 1.394(7) . ?
C6 H6 0.9500 . ?
C7 C8 1.465(6) . ?
C8 C10 1.498(6) . ?
C9 H9A 0.9800 . ?
C9 H9B 0.9800 . ?
C9 H9C 0.9800 . ?
C10 H10D 0.9800 . ?
C10 H10E 0.9800 . ?
C10 H10F 0.9800 . ?
C11 C16 1.399(6) . ?
C11 C12 1.406(6) . ?
C12 C13 1.416(7) . ?
C12 C17 1.507(6) . ?
C13 C14 1.377(8) . ?
C13 H13 0.9500 . ?
C14 C15 1.382(9) . ?
C14 H14 0.9500 . ?
C15 C16 1.396(8) . ?
C15 H15 0.9500 . ?
C16 C20 1.526(8) . ?
C17 C18 1.522(8) . ?
C17 C19 1.543(7) . ?
C17 H17 1.0000 . ?
C18 H18A 0.9800 . ?
C18 H18B 0.9800 . ?
C18 H18C 0.9800 . ?
C19 H19A 0.9800 . ?
C19 H19B 0.9800 . ?
C19 H19C 0.9800 . ?
C20 C21 1.478(11) . ?
C20 C22 1.487(10) . ?
C20 H20 1.0000 . ?
C21 H21A 0.9800 . ?
C21 H21B 0.9800 . ?
C21 H21C 0.9800 . ?
C22 H22A 0.9800 . ?
C22 H22B 0.9800 . ?
C22 H22C 0.9800 . ?
C23 C28 1.401(6) . ?
C23 C24 1.407(6) . ?
C24 C25 1.398(6) . ?
C24 C29 1.522(6) . ?
C25 C26 1.386(7) . ?
C25 H25 0.9500 . ?
C26 C27 1.384(8) . ?
C26 H26 0.9500 . ?
C27 C28 1.393(7) . ?
C27 H27 0.9500 . ?
C28 C32 1.509(7) . ?
C29 C30 1.521(8) . ?
C29 C31 1.532(7) . ?
C29 H29 1.0000 . ?
C30 H30A 0.9800 . ?
C30 H30B 0.9800 . ?
C30 H30C 0.9800 . ?
C31 H31A 0.9800 . ?
C31 H31B 0.9800 . ?
C31 H31C 0.9800 . ?
C32 C34 1.511(10) . ?
C32 C33 1.523(9) . ?
C32 H32 1.0000 . ?
C33 H33A 0.9800 . ?
C33 H33B 0.9800 . ?
C33 H33C 0.9800 . ?
C34 H34A 0.9800 . ?
C34 H34B 0.9800 . ?
C34 H34C 0.9800 . ?
Rh2 N103 1.938(3) . ?
Rh2 N102 2.027(3) . ?
Rh2 N101 2.032(3) . ?
Rh2 C101 2.062(4) . ?
N101 C102 1.319(5) . ?
N101 C111 1.440(5) . ?
N102 C108 1.307(5) . ?
N102 C123 1.441(5) . ?
N103 C107 1.363(5) . ?
N103 C103 1.368(5) . ?
C101 H10A 0.9800 . ?
C101 H10B 0.9800 . ?
C101 H10C 0.9800 . ?
C102 C103 1.449(6) . ?
C102 C109 1.502(6) . ?
C103 C104 1.389(6) . ?
C104 C105 1.393(7) . ?
C104 H104 0.9500 . ?
C105 C106 1.396(6) . ?
C105 H105 0.9500 . ?
C106 C107 1.392(6) . ?
C106 H106 0.9500 . ?
C107 C108 1.448(5) . ?
C108 C110 1.495(6) . ?
C109 H10G 0.9800 . ?
C109 H10H 0.9800 . ?
C109 H10I 0.9800 . ?
C110 H11A 0.9800 . ?
C110 H11B 0.9800 . ?
C110 H11C 0.9800 . ?
C111 C112 1.385(7) . ?
C111 C116 1.407(7) . ?
C112 C113 1.392(7) . ?
C112 C117 1.527(8) . ?
C113 C114 1.378(9) . ?
C113 H113 0.9500 . ?
C114 C115 1.384(9) . ?
C114 H114 0.9500 . ?
C115 C116 1.395(7) . ?
C115 H115 0.9500 . ?
C116 C120 1.505(8) . ?
C117 C119 1.527(10) . ?
C117 C118 1.544(10) . ?
C117 H117 1.0000 . ?
C118 H11D 0.9800 . ?
C118 H11E 0.9800 . ?
C118 H11F 0.9800 . ?
C119 H11G 0.9800 . ?
C119 H11H 0.9800 . ?
C119 H11I 0.9800 . ?
C120 C122 1.532(8) . ?
C120 C121 1.534(10) . ?
C120 H120 1.0000 . ?
C121 H12A 0.9800 . ?
C121 H12B 0.9800 . ?
C121 H12C 0.9800 . ?
C122 H12D 0.9800 . ?
C122 H12E 0.9800 . ?
C122 H12F 0.9800 . ?
C123 C128 1.394(6) . ?
C123 C124 1.402(6) . ?
C124 C125 1.392(6) . ?
C124 C129 1.520(7) . ?
C125 C126 1.379(8) . ?
C125 H125 0.9500 . ?
C126 C127 1.386(7) . ?
C126 H126 0.9500 . ?
C127 C128 1.397(6) . ?
C127 H127 0.9500 . ?
C128 C132 1.518(6) . ?
C129 C131 1.518(8) . ?
C129 C130 1.524(10) . ?
C129 H129 1.0000 . ?
C130 H13D 0.9800 . ?
C130 H13E 0.9800 . ?
C130 H13F 0.9800 . ?
C131 H13G 0.9800 . ?
C131 H13H 0.9800 . ?
C131 H13I 0.9800 . ?
C132 C134 1.486(8) . ?
C132 C133 1.501(9) . ?
C132 H132 1.0000 . ?
C133 H13A 0.9800 . ?
C133 H13B 0.9800 . ?
C133 H13C 0.9800 . ?
C134 H13J 0.9800 . ?
C134 H13K 0.9800 . ?
C134 H13L 0.9800 . ?
C1S C2S 1.398(19) . ?
C1S H1S1 0.9800 . ?
C1S H1S2 0.9800 . ?
C1S H1S3 0.9800 . ?
C2S C3S 1.361(7) . ?
C2S C7S 1.361(7) . ?
C3S C4S 1.361(7) . ?
C3S H3S 0.9500 . ?
C4S C5S 1.361(7) . ?
C4S H4S 0.9500 . ?
C5S C6S 1.361(7) . ?
C5S H5S 0.9500 . ?
C6S C7S 1.360(7) . ?
C6S H6S 0.9500 . ?
C7S H7S 0.9500 . ?
C1T C2T 1.572(19) . ?
C1T H1T1 0.9800 . ?
C1T H1T2 0.9800 . ?
C1T H1T3 0.9800 . ?
C2T C3T 1.498(17) . ?
C2T H2T1 0.9900 . ?
C2T H2T2 0.9900 . ?
C3T C4T 1.446(16) . ?
C3T H3T1 0.9900 . ?
C3T H3T2 0.9900 . ?
C4T C5T 1.616(15) . ?
C4T H4T1 0.9900 . ?
C4T H4T2 0.9900 . ?
C5T C6T 1.506(16) . ?
C5T H5T1 0.9900 . ?
C5T H5T2 0.9900 . ?
C6T H6T1 0.9800 . ?
C6T H6T2 0.9800 . ?
C6T H6T3 0.9800 . ?
